data_1514976
loop_
_publ_author_name
'Rajkumar, Sundaram'
'Shankland, Kenneth'
'Brown, Geoffrey D.'
'Cobb, Alexander J. A.'

_publ_section_title
;
 Organocatalytic enantioselective construction of nitrocyclohexanes
 containing multiple chiral centres via a cascade reaction
;
_journal_issue 2
_journal_name_full 'Chemical Science'
_journal_page_first 584
_journal_paper_doi 10.1039/c1sc00592h
_journal_volume 3
_journal_year 2012
_chemical_absolute_configuration ad
_chemical_formula_moiety 'C16 H20 N2 O6'
_chemical_formula_sum 'C16 H20 N2 O6'
_chemical_formula_weight 336.34
_chemical_name_systematic
;
(+)-Ethyl (2R,4S-dinitro-3R-phenyl-1S-cyclohexyl) acetate
;
_space_group_crystal_system orthorhombic
_space_group_IT_number 19
_space_group_name_Hall 'P 2ac 2ab'
_space_group_name_H-M_alt 'P 21 21 21'
_symmetry_space_group_name_Hall 'P 2ac 2ab'
_symmetry_space_group_name_H-M 'P 21 21 21'
_atom_sites_solution_hydrogens geom
_atom_sites_solution_primary direct
_atom_sites_solution_secondary difmap
_audit_creation_date 2011-07-15
_audit_creation_method
;
Olex2 1.1
(compiled 2011.02.15 svn.r1672, GUI svn.r3494)
;
_cell_angle_alpha 90.0
_cell_angle_beta 90.0
_cell_angle_gamma 90.0
_cell_formula_units_Z 4
_cell_length_a 7.95486(5)
_cell_length_b 10.00542(6)
_cell_length_c 20.80472(17)
_cell_measurement_reflns_used 36335
_cell_measurement_temperature 100(2)
_cell_measurement_theta_max 72.0830
_cell_measurement_theta_min 4.2466
_cell_volume 1655.88(2)
_computing_cell_refinement
;
CrysAlisPro, Agilent Technologies,
Version 1.171.35.11 (release 16-05-2011 CrysAlis171 .NET)
(compiled May 16 2011,17:55:39)
;
_computing_data_collection
;
CrysAlisPro, Agilent Technologies,
Version 1.171.35.11 (release 16-05-2011 CrysAlis171 .NET)
(compiled May 16 2011,17:55:39)
;
_computing_data_reduction
;
CrysAlisPro, Agilent Technologies,
Version 1.171.35.11 (release 16-05-2011 CrysAlis171 .NET)
(compiled May 16 2011,17:55:39)
;
_computing_molecular_graphics
;
O. V. Dolomanov, L. J. Bourhis, R. J. Gildea, J. A. K. Howard and H. Puschmann,
OLEX2: a complete structure solution, refinement and analysis program.
J. Appl. Cryst. (2009). 42, 339-341.
;
_computing_publication_material
;
O. V. Dolomanov, L. J. Bourhis, R. J. Gildea, J. A. K. Howard and H. Puschmann,
OLEX2: a complete structure solution, refinement and analysis program.
J. Appl. Cryst. (2009). 42, 339-341.
;
_computing_structure_refinement 'SHELXL-97 (Sheldrick, 1997)'
_computing_structure_solution 'SHELXS-97 (Sheldrick, 1990)'
_diffrn_ambient_temperature 100(2)
_diffrn_detector_area_resol_mean 10.3468
_diffrn_measured_fraction_theta_full 0.996
_diffrn_measured_fraction_theta_max 0.996
_diffrn_measurement_details
;
1 omega -34.00 -9.00 1.0000 4.0000
omega____ theta____ kappa____ phi______ frames
- -41.1029 21.0000 68.0000 25

2 omega -92.00 -1.00 1.0000 4.0000
omega____ theta____ kappa____ phi______ frames
- -41.1029 -21.0000 82.0000 91

3 omega 0.00 91.00 1.0000 4.0000
omega____ theta____ kappa____ phi______ frames
- 41.1029 21.0000 -82.0000 91

4 omega -105.00 -80.00 1.0000 12.0000
omega____ theta____ kappa____ phi______ frames
- -61.5000 -21.0000 82.0000 25

5 omega -105.00 -80.00 1.0000 12.0000
omega____ theta____ kappa____ phi______ frames
- -61.5000 -21.0000 110.0000 25

6 omega 26.00 90.00 1.0000 12.0000
omega____ theta____ kappa____ phi______ frames
- 107.2551 -21.0000 -97.0000 64

7 omega 69.00 158.00 1.0000 12.0000
omega____ theta____ kappa____ phi______ frames
- 107.2551 21.0000 -82.0000 89

8 omega 40.00 65.00 1.0000 12.0000
omega____ theta____ kappa____ phi______ frames
- 107.2551 -21.0000 -68.0000 25

9 omega 65.00 101.00 1.0000 12.0000
omega____ theta____ kappa____ phi______ frames
- 107.2551 21.0000 -110.0000 36

10 omega 29.00 141.00 1.0000 12.0000
omega____ theta____ kappa____ phi______ frames
- 107.2551 -77.0000 120.0000 112

11 omega 32.00 98.00 1.0000 12.0000
omega____ theta____ kappa____ phi______ frames
- 107.2551 -45.0000 -30.0000 66

12 omega 32.00 98.00 1.0000 12.0000
omega____ theta____ kappa____ phi______ frames
- 107.2551 -45.0000 120.0000 66

13 omega -117.00 -15.00 1.0000 4.0000
omega____ theta____ kappa____ phi______ frames
- -41.1029 -38.0000 0.0000 102

14 omega -50.00 35.00 1.0000 4.0000
omega____ theta____ kappa____ phi______ frames
- -41.1029 38.0000 150.0000 85

15 omega -38.00 75.00 1.0000 4.0000
omega____ theta____ kappa____ phi______ frames
- 41.1029 -77.0000 -90.0000 113

16 omega -140.00 -28.00 1.0000 12.0000
omega____ theta____ kappa____ phi______ frames
- -61.5000 -77.0000 -60.0000 112

17 omega -140.00 -28.00 1.0000 12.0000
omega____ theta____ kappa____ phi______ frames
- -61.5000 -77.0000 -150.0000 112

18 omega 80.00 178.00 1.0000 12.0000
omega____ theta____ kappa____ phi______ frames
- 107.2551 45.0000 150.0000 98

19 omega 29.00 141.00 1.0000 12.0000
omega____ theta____ kappa____ phi______ frames
- 107.2551 -77.0000 -30.0000 112

20 omega 74.00 178.00 1.0000 12.0000
omega____ theta____ kappa____ phi______ frames
- 107.2551 77.0000 60.0000 104

21 omega 46.00 178.00 1.0000 12.0000
omega____ theta____ kappa____ phi______ frames
- 107.2551 15.0000 30.0000 132

22 omega -120.00 -7.00 1.0000 4.0000
omega____ theta____ kappa____ phi______ frames
- -41.1029 -77.0000 -30.0000 113

23 omega -75.00 38.00 1.0000 4.0000
omega____ theta____ kappa____ phi______ frames
- -41.1029 77.0000 -180.0000 113

24 omega 7.00 120.00 1.0000 4.0000
omega____ theta____ kappa____ phi______ frames
- 41.1029 77.0000 120.0000 113

25 omega -140.00 -28.00 1.0000 12.0000
omega____ theta____ kappa____ phi______ frames
- -61.5000 -77.0000 30.0000 112

26 omega 29.00 141.00 1.0000 12.0000
omega____ theta____ kappa____ phi______ frames
- 107.2551 -77.0000 -120.0000 112

27 omega 74.00 178.00 1.0000 12.0000
omega____ theta____ kappa____ phi______ frames
- 107.2551 77.0000 90.0000 104

28 omega 74.00 178.00 1.0000 12.0000
omega____ theta____ kappa____ phi______ frames
- 107.2551 77.0000 -30.0000 104

29 omega 74.00 178.00 1.0000 12.0000
omega____ theta____ kappa____ phi______ frames
- 107.2551 77.0000 -180.0000 104

30 omega 74.00 178.00 1.0000 12.0000
omega____ theta____ kappa____ phi______ frames
- 107.2551 77.0000 -90.0000 104

31 omega -50.00 35.00 1.0000 4.0000
omega____ theta____ kappa____ phi______ frames
- -41.1029 38.0000 60.0000 85

32 omega -120.00 -7.00 1.0000 4.0000
omega____ theta____ kappa____ phi______ frames
- -41.1029 -77.0000 150.0000 113

33 omega -120.00 -7.00 1.0000 4.0000
omega____ theta____ kappa____ phi______ frames
- -41.1029 -77.0000 -120.0000 113

34 omega -140.00 -28.00 1.0000 12.0000
omega____ theta____ kappa____ phi______ frames
- -61.5000 -77.0000 120.0000 112

35 omega 74.00 178.00 1.0000 12.0000
omega____ theta____ kappa____ phi______ frames
- 107.2551 77.0000 -120.0000 104

36 omega 74.00 178.00 1.0000 12.0000
omega____ theta____ kappa____ phi______ frames
- 107.2551 77.0000 150.0000 104

37 omega 74.00 178.00 1.0000 12.0000
omega____ theta____ kappa____ phi______ frames
- 107.2551 77.0000 30.0000 104

38 omega 74.00 178.00 1.0000 12.0000
omega____ theta____ kappa____ phi______ frames
- 107.2551 77.0000 -60.0000 104

39 omega 74.00 178.00 1.0000 12.0000
omega____ theta____ kappa____ phi______ frames
- 107.2551 77.0000 0.0000 104

40 omega -75.00 38.00 1.0000 4.0000
omega____ theta____ kappa____ phi______ frames
- -41.1029 77.0000 -150.0000 113

41 omega -120.00 -7.00 1.0000 4.0000
omega____ theta____ kappa____ phi______ frames
- -41.1029 -77.0000 60.0000 113

42 omega -38.00 75.00 1.0000 4.0000
omega____ theta____ kappa____ phi______ frames
- 41.1029 -77.0000 0.0000 113

43 omega -140.00 -28.00 1.0000 12.0000
omega____ theta____ kappa____ phi______ frames
- -61.5000 -77.0000 150.0000 112

44 omega -140.00 -28.00 1.0000 12.0000
omega____ theta____ kappa____ phi______ frames
- -61.5000 -77.0000 0.0000 112

45 omega -140.00 -28.00 1.0000 12.0000
omega____ theta____ kappa____ phi______ frames
- -61.5000 -77.0000 -120.0000 112

46 omega -140.00 -28.00 1.0000 12.0000
omega____ theta____ kappa____ phi______ frames
- -61.5000 -77.0000 60.0000 112

47 omega 29.00 141.00 1.0000 12.0000
omega____ theta____ kappa____ phi______ frames
- 107.2551 -77.0000 60.0000 112

48 omega 74.00 178.00 1.0000 12.0000
omega____ theta____ kappa____ phi______ frames
- 107.2551 77.0000 -150.0000 104

49 omega -117.00 -15.00 1.0000 4.0000
omega____ theta____ kappa____ phi______ frames
- -41.1029 -38.0000 -180.0000 102

50 omega 7.00 120.00 1.0000 4.0000
omega____ theta____ kappa____ phi______ frames
- 41.1029 77.0000 30.0000 113

;
_diffrn_measurement_device_type 'SuperNova, Dual, Cu at zero, Atlas'
_diffrn_measurement_method '\w scans'
_diffrn_orient_matrix_UB_11 -0.1809384000
_diffrn_orient_matrix_UB_12 0.0359876000
_diffrn_orient_matrix_UB_13 0.0199745000
_diffrn_orient_matrix_UB_21 0.0507134000
_diffrn_orient_matrix_UB_22 0.1481730000
_diffrn_orient_matrix_UB_23 0.0055269000
_diffrn_orient_matrix_UB_31 -0.0467826000
_diffrn_orient_matrix_UB_32 0.0217353000
_diffrn_orient_matrix_UB_33 -0.0710710000
_diffrn_radiation_monochromator mirror
_diffrn_radiation_source 'SuperNova (Cu) X-ray Source'
_diffrn_radiation_type 'Cu K\a'
_diffrn_radiation_wavelength 1.5418
_diffrn_reflns_av_R_equivalents 0.0222
_diffrn_reflns_av_sigmaI/netI 0.0355
_diffrn_reflns_limit_h_max 9
_diffrn_reflns_limit_h_min -9
_diffrn_reflns_limit_k_max 12
_diffrn_reflns_limit_k_min -12
_diffrn_reflns_limit_l_max 24
_diffrn_reflns_limit_l_min -25
_diffrn_reflns_number 47145
_diffrn_reflns_theta_full 70.08
_diffrn_reflns_theta_max 72.0830
_diffrn_reflns_theta_min 4.2466
_exptl_absorpt_coefficient_mu 0.870
_exptl_absorpt_correction_T_max 1.00000
_exptl_absorpt_correction_T_min 0.89083
_exptl_absorpt_correction_type multi-scan
_exptl_absorpt_process_details
;
CrysAlisPro, Agilent Technologies,
Version 1.171.35.11 (release 16-05-2011 CrysAlis171 .NET)
(compiled May 16 2011,17:55:39)
Empirical absorption correction using spherical harmonics,
implemented in SCALE3 ABSPACK scaling algorithm.
;
_exptl_crystal_colour colourless
_exptl_crystal_density_diffrn 1.349
_exptl_crystal_density_method 'not measured'
_exptl_crystal_description block
_exptl_crystal_F_000 712
_exptl_crystal_preparation 'heptane / DCM'
_exptl_crystal_size_max 0.24
_exptl_crystal_size_mid 0.14
_exptl_crystal_size_min 0.1
_refine_diff_density_max 0.191
_refine_diff_density_min -0.119
_refine_diff_density_rms 0.024
_refine_ls_abs_structure_details 'Flack H D (1983), Acta Cryst. A39, 876-881'
_refine_ls_abs_structure_Flack -0.02(11)
_refine_ls_extinction_coef 0.0022(2)
_refine_ls_extinction_expression Fc^*^=kFc[1+0.001xFc^2^\l^3^/sin(2\q)]^-1/4^
_refine_ls_extinction_method SHELXL
_refine_ls_goodness_of_fit_ref 1.049
_refine_ls_hydrogen_treatment mixed
_refine_ls_matrix_type full
_refine_ls_number_parameters 326
_refine_ls_number_reflns 3142
_refine_ls_number_restraints 15
_refine_ls_restrained_S_all 1.049
_refine_ls_R_factor_all 0.0214
_refine_ls_R_factor_gt 0.0211
_refine_ls_shift/su_max 0.038
_refine_ls_shift/su_mean 0.001
_refine_ls_structure_factor_coef Fsqd
_refine_ls_weighting_details 'calc w=1/[\s^2^(Fo^2^)+(0.0323P)^2^+0.2258P] where P=(Fo^2^+2Fc^2^)/3'
_refine_ls_weighting_scheme calc
_refine_ls_wR_factor_gt 0.0559
_refine_ls_wR_factor_ref 0.0562
_reflns_number_gt 3111
_reflns_number_total 3142
_reflns_threshold_expression >2sigma(I)
_cod_data_source_file c1sc00592h.txt
_cod_data_source_block Crystal3A
_cod_database_code 1514976
_chemical_oxdiff_formula 'C16 H20 N2 O6'
_reflns_odcompleteness_completeness 99.94
_reflns_odcompleteness_theta 66.49
_reflns_odcompleteness_iscentric 1

loop_
_space_group_symop_id
_space_group_symop_operation_xyz
1 'x, y, z'
2 '-x+1/2, -y, z+1/2'
3 'x+1/2, -y+1/2, -z'
4 '-x, y+1/2, -z+1/2'

loop_
_atom_site_label
_atom_site_type_symbol
_atom_site_fract_x
_atom_site_fract_y
_atom_site_fract_z
_atom_site_U_iso_or_equiv
_atom_site_adp_type
_atom_site_occupancy
_atom_site_symmetry_multiplicity
_atom_site_calc_flag
_atom_site_refinement_flags
_atom_site_disorder_assembly
_atom_site_disorder_group
O1 O 0.88186(9) 0.91324(7) 0.16343(3) 0.02267(16) Uani 1 1 d . . .
O2 O 0.70230(9) 0.95654(7) 0.24394(3) 0.02593(16) Uani 1 1 d . . .
N1 N 0.80226(11) 1.41633(8) 0.18725(4) 0.02488(19) Uani 1 1 d . . .
O3 O 0.91051(10) 1.40558(8) 0.14565(4) 0.03524(19) Uani 1 1 d . . .
O4 O 0.82684(10) 1.46571(8) 0.24013(4) 0.03402(19) Uani 1 1 d . . .
C2 C 0.62893(12) 1.36108(9) 0.17420(4) 0.0203(2) Uani 1 1 d . A .
C15 C 0.50014(13) 1.76452(10) 0.11028(5) 0.0243(2) Uani 1 1 d . . .
C11 C 0.58771(13) 1.53770(10) 0.08916(5) 0.0226(2) Uani 1 1 d . A .
C8 C 0.77562(12) 0.99052(9) 0.19567(5) 0.0201(2) Uani 1 1 d . . .
C9 C 0.90784(13) 0.77890(10) 0.18860(5) 0.0237(2) Uani 1 1 d . . .
C1 C 0.62424(13) 1.21253(9) 0.19449(5) 0.0214(2) Uani 1 1 d . . .
C6 C 0.44628(14) 1.16129(10) 0.18006(5) 0.0264(2) Uani 1 1 d . A .
C5 C 0.39397(17) 1.18324(11) 0.11004(6) 0.0339(3) Uani 1 1 d D . .
C14 C 0.60407(14) 1.81072(11) 0.06175(5) 0.0274(2) Uani 1 1 d . . .
C16 C 0.49116(13) 1.62868(10) 0.12384(5) 0.0219(2) Uani 1 1 d . . .
C7 C 0.76254(13) 1.12645(10) 0.16428(5) 0.0240(2) Uani 1 1 d . . .
C3 C 0.58023(14) 1.38901(10) 0.10426(5) 0.0240(2) Uani 1 1 d D . .
C13 C 0.70012(16) 1.72095(12) 0.02714(6) 0.0335(3) Uani 1 1 d . A .
C10 C 1.05546(15) 0.72150(11) 0.15353(6) 0.0321(3) Uani 1 1 d . . .
C12 C 0.69287(16) 1.58527(12) 0.04091(5) 0.0318(2) Uani 1 1 d . . .
C4 C 0.4039(5) 1.3316(4) 0.0929(4) 0.0307(4) Uani 0.50(2) 1 d PD A 1
H4 H 0.3195 1.3830 0.1186 0.037 Uiso 0.50(2) 1 calc PR A 1
N2 N 0.3730(13) 1.3532(10) 0.0216(3) 0.0291(13) Uani 0.50(2) 1 d PD A 1
O6 O 0.2348(9) 1.3977(11) 0.0094(4) 0.0553(15) Uani 0.50(2) 1 d PD A 1
O5 O 0.4775(14) 1.3261(10) -0.01926(18) 0.0503(17) Uani 0.50(2) 1 d PD A 1
C4A C 0.4010(5) 1.3338(4) 0.0974(4) 0.0307(4) Uani 0.50(2) 1 d PD A 2
H4A H 0.3271 1.3799 0.1294 0.037 Uiso 0.50(2) 1 calc PR A 2
N2A N 0.3286(15) 1.3559(11) 0.0306(4) 0.0363(15) Uani 0.50(2) 1 d PD A 2
O6A O 0.2075(12) 1.4279(8) 0.0228(5) 0.0518(17) Uani 0.50(2) 1 d PD A 2
O5A O 0.4004(19) 1.2947(6) -0.0119(3) 0.053(2) Uani 0.50(2) 1 d PD A 2
H6A H 0.3649(16) 1.2093(13) 0.2096(6) 0.028(3) Uiso 1 1 d . . .
H6B H 0.4391(16) 1.0638(13) 0.1880(6) 0.027(3) Uiso 1 1 d . . .
H1 H 0.6419(14) 1.2123(12) 0.2406(6) 0.023(3) Uiso 1 1 d . . .
H3 H 0.6544(16) 1.3407(14) 0.0747(6) 0.031(3) Uiso 1 1 d . . .
H9A H 0.8062(17) 0.7276(13) 0.1822(6) 0.028(3) Uiso 1 1 d . . .
H5A H 0.279(2) 1.1506(16) 0.1047(7) 0.045(4) Uiso 1 1 d . . .
H2 H 0.5560(15) 1.4110(11) 0.2027(5) 0.018(3) Uiso 1 1 d . . .
H16 H 0.4173(16) 1.5975(12) 0.1569(6) 0.021(3) Uiso 1 1 d . . .
H14 H 0.6115(16) 1.9052(14) 0.0525(6) 0.029(3) Uiso 1 1 d . . .
H15 H 0.4357(18) 1.8271(14) 0.1351(6) 0.035(3) Uiso 1 1 d . . .
H9B H 0.9261(16) 0.7857(12) 0.2353(6) 0.027(3) Uiso 1 1 d . . .
H7A H 0.8735(18) 1.1696(14) 0.1683(6) 0.034(3) Uiso 1 1 d . . .
H7B H 0.7465(18) 1.1132(15) 0.1200(7) 0.037(4) Uiso 1 1 d . . .
H5B H 0.4727(18) 1.1327(15) 0.0782(7) 0.037(4) Uiso 1 1 d . . .
H10A H 1.1499(17) 0.7777(15) 0.1628(7) 0.036(4) Uiso 1 1 d . . .
H10B H 1.076(2) 0.6329(17) 0.1701(7) 0.045(4) Uiso 1 1 d . . .
H13 H 0.769(2) 1.7488(17) -0.0054(8) 0.049(4) Uiso 1 1 d . . .
H12 H 0.759(2) 1.5207(16) 0.0161(8) 0.050(4) Uiso 1 1 d . . .
H10C H 1.0345(18) 0.7166(15) 0.1071(8) 0.038(4) Uiso 1 1 d . . .

loop_
_atom_site_aniso_label
_atom_site_aniso_U_11
_atom_site_aniso_U_22
_atom_site_aniso_U_33
_atom_site_aniso_U_23
_atom_site_aniso_U_13
_atom_site_aniso_U_12
O1 0.0244(3) 0.0177(3) 0.0259(3) 0.0026(3) 0.0030(3) 0.0030(3)
O2 0.0296(4) 0.0220(3) 0.0261(4) 0.0060(3) 0.0063(3) 0.0030(3)
N1 0.0292(4) 0.0155(4) 0.0300(4) 0.0031(3) -0.0024(4) 0.0032(3)
O3 0.0321(4) 0.0305(4) 0.0432(4) 0.0031(3) 0.0086(4) -0.0008(3)
O4 0.0387(4) 0.0285(4) 0.0349(4) -0.0051(3) -0.0117(3) 0.0028(3)
C2 0.0241(5) 0.0175(4) 0.0194(5) -0.0010(4) 0.0003(4) 0.0022(4)
C15 0.0214(5) 0.0213(5) 0.0302(5) -0.0018(4) -0.0027(4) 0.0001(4)
C11 0.0293(5) 0.0204(5) 0.0181(4) 0.0010(4) -0.0024(4) 0.0031(4)
C8 0.0208(4) 0.0192(4) 0.0205(5) 0.0002(4) -0.0010(4) 0.0002(4)
C9 0.0219(5) 0.0171(4) 0.0320(5) 0.0031(4) -0.0012(4) 0.0013(4)
C1 0.0275(5) 0.0180(5) 0.0186(5) 0.0025(4) 0.0016(4) 0.0024(4)
C6 0.0291(5) 0.0192(5) 0.0307(6) 0.0019(4) -0.0002(4) 0.0001(4)
C5 0.0427(7) 0.0194(5) 0.0396(6) -0.0012(5) -0.0159(5) -0.0005(5)
C14 0.0261(5) 0.0220(5) 0.0341(5) 0.0070(4) -0.0058(4) -0.0019(4)
C16 0.0219(5) 0.0220(5) 0.0218(5) 0.0007(4) 0.0008(4) -0.0003(4)
C7 0.0307(5) 0.0189(5) 0.0225(5) 0.0034(4) 0.0051(4) 0.0028(4)
C3 0.0353(5) 0.0184(5) 0.0182(5) -0.0012(4) -0.0005(4) 0.0051(4)
C13 0.0349(6) 0.0362(6) 0.0293(6) 0.0122(5) 0.0076(5) 0.0017(5)
C10 0.0276(5) 0.0247(5) 0.0441(7) -0.0002(5) 0.0037(5) 0.0044(4)
C12 0.0402(6) 0.0317(6) 0.0234(5) 0.0047(4) 0.0086(5) 0.0096(5)
C4 0.0440(6) 0.0205(5) 0.0274(10) -0.0010(5) -0.0154(6) 0.0024(5)
N2 0.040(3) 0.0183(15) 0.029(2) -0.0010(18) -0.0170(17) 0.001(2)
O6 0.036(2) 0.080(4) 0.050(3) 0.016(2) -0.0180(16) 0.018(2)
O5 0.059(3) 0.067(3) 0.0244(11) -0.0075(12) -0.0045(14) 0.017(3)
C4A 0.0440(6) 0.0205(5) 0.0274(10) -0.0010(5) -0.0154(6) 0.0024(5)
N2A 0.048(4) 0.0231(17) 0.038(2) 0.0021(15) -0.014(2) -0.004(3)
O6A 0.050(3) 0.043(2) 0.062(4) 0.023(2) -0.024(2) 0.0003(18)
O5A 0.080(5) 0.0543(18) 0.0253(14) -0.0074(12) -0.015(2) 0.008(2)

loop_
_atom_type_symbol
_atom_type_description
_atom_type_scat_dispersion_real
_atom_type_scat_dispersion_imag
_atom_type_scat_source
C C 0.0181 0.0091 'International Tables Vol C Tables 4.2.6.8 and 6.1.1.4'
H H 0.0000 0.0000 'International Tables Vol C Tables 4.2.6.8 and 6.1.1.4'
N N 0.0311 0.0180 'International Tables Vol C Tables 4.2.6.8 and 6.1.1.4'
O O 0.0492 0.0322 'International Tables Vol C Tables 4.2.6.8 and 6.1.1.4'

loop_
_geom_angle_atom_site_label_1
_geom_angle_atom_site_label_2
_geom_angle_atom_site_label_3
_geom_angle
_geom_angle_publ_flag
C8 O1 C9 116.49(7) no
O3 N1 O4 123.98(9) no
O3 N1 C2 118.84(8) no
O4 N1 C2 117.13(8) no
O5 N2 O6 123.6(8) no
O5 N2 C4 122.6(8) no
O6 N2 C4 113.8(7) no
C2 C1 C6 106.86(8) no
C2 C1 C7 114.28(8) no
C6 C1 C7 113.22(8) no
N1 C2 C1 108.96(7) no
N1 C2 C3 109.57(8) no
C1 C2 C3 115.40(8) no
C2 C3 C4 108.0(3) no
C2 C3 C11 111.39(8) no
C4 C3 C11 111.72(19) no
N2 C4 C3 104.2(5) no
N2 C4 C5 111.0(5) no
C3 C4 C5 112.0(3) no
C4 C5 C6 110.3(3) no
C1 C6 C5 112.88(9) no
C1 C7 C8 112.20(8) no
O1 C8 O2 124.23(9) no
O1 C8 C7 110.45(8) no
O2 C8 C7 125.30(9) no
O1 C9 C10 106.86(8) no
C3 C11 C12 120.47(9) no
C3 C11 C16 120.70(9) no
C12 C11 C16 118.82(10) no
C11 C12 C13 120.56(11) no
C12 C13 C14 120.33(11) no
C13 C14 C15 119.56(10) no
C14 C15 C16 120.35(10) no
C11 C16 C15 120.38(10) no
C2 C1 H1 105.6(7) no
C6 C1 H1 109.0(7) no
C7 C1 H1 107.5(7) no
N1 C2 H2 104.4(7) no
C1 C2 H2 108.3(6) no
C3 C2 H2 109.6(6) no
C2 C3 H3 110.7(8) no
C4 C3 H3 105.6(8) no
C11 C3 H3 109.2(8) no
N2 C4 H4 110.0 no
C3 C4 H4 110.0 no
C5 C4 H4 110.0 no
C4 C5 H5A 110.3(10) no
C4 C5 H5B 107.0(9) no
C6 C5 H5A 108.3(9) no
C6 C5 H5B 111.8(8) no
H5A C5 H5B 109.1(12) no
C1 C6 H6A 108.2(7) no
C1 C6 H6B 110.4(7) no
C5 C6 H6A 109.6(7) no
C5 C6 H6B 106.5(7) no
H6A C6 H6B 109.2(10) no
C1 C7 H7A 111.2(8) no
C1 C7 H7B 112.6(9) no
C8 C7 H7A 107.2(8) no
C8 C7 H7B 107.8(9) no
H7A C7 H7B 105.5(11) no
O1 C9 H9A 108.8(8) no
O1 C9 H9B 108.2(7) no
C10 C9 H9A 112.7(8) no
C10 C9 H9B 113.1(7) no
H9A C9 H9B 107.2(10) no
C9 C10 H10A 107.0(9) no
C9 C10 H10B 108.1(9) no
C9 C10 H10C 111.4(9) no
H10A C10 H10B 109.5(13) no
H10A C10 H10C 111.1(12) no
H10B C10 H10C 109.5(13) no
C11 C12 H12 118.5(10) no
C13 C12 H12 120.9(10) no
C12 C13 H13 118.4(11) no
C14 C13 H13 121.3(11) no
C13 C14 H14 119.9(8) no
C15 C14 H14 120.6(8) no
C14 C15 H15 119.6(8) no
C16 C15 H15 120.1(8) no
C11 C16 H16 119.9(7) no
C15 C16 H16 119.8(7) no
O5A N2A O6A 125.0(10) no
O5A N2A C4A 114.4(10) no
O6A N2A C4A 120.6(9) no
N2A C4A C3 112.6(6) no
N2A C4A C5 106.6(6) no
N2A C4A H4A 109.0 no
C2 C3 C4A 104.9(3) no
C4A C3 C11 111.64(18) no
C4A C3 H3 108.9(8) no
C4A C5 C6 107.2(3) no
C4A C5 H5A 110.1(10) no
C4A C5 H5B 110.3(9) no
C3 C4A H4A 109.0 no
C5 C4A H4A 109.0 no

loop_
_geom_bond_atom_site_label_1
_geom_bond_atom_site_label_2
_geom_bond_distance
_geom_bond_publ_flag
O1 C8 1.3274(12) no
O1 C9 1.4573(12) no
O2 C8 1.2101(12) no
O3 N1 1.2256(12) no
O4 N1 1.2218(12) no
O5 N2 1.220(12) no
O6 N2 1.213(13) no
N1 C2 1.5101(13) no
N2 C4 1.519(10) no
C1 C2 1.5455(13) no
C1 C6 1.5353(15) no
C1 C7 1.5320(14) no
C2 C3 1.5315(13) no
C3 C4 1.534(4) no
C3 C11 1.5217(14) no
C4 C5 1.529(4) no
C5 C6 1.5309(16) no
C7 C8 1.5123(14) no
C9 C10 1.4971(16) no
C11 C12 1.3907(15) no
C11 C16 1.3925(14) no
C12 C13 1.3886(17) no
C13 C14 1.3817(16) no
C14 C15 1.3844(15) no
C15 C16 1.3899(14) no
C1 H1 0.970(13) no
C2 H2 0.968(11) no
C3 H3 0.980(13) no
C4 H4 1.000 no
C5 H5A 0.978(16) no
C5 H5B 1.043(15) no
C6 H6A 1.014(13) no
C6 H6B 0.991(13) no
C7 H7A 0.986(14) no
C7 H7B 0.939(15) no
C9 H9A 0.967(13) no
C9 H9B 0.985(13) no
C10 H10A 0.958(14) no
C10 H10B 0.965(17) no
C10 H10C 0.982(17) no
C12 H12 0.980(16) no
C13 H13 0.914(17) no
C14 H14 0.967(14) no
C15 H15 0.960(14) no
C16 H16 0.957(13) no
O5A N2A 1.218(13) no
O6A N2A 1.214(15) no
N2A C4A 1.521(12) no
C3 C4A 1.536(4) no
C4A C5 1.530(4) no
C4A H4A 1.000 no

loop_
_geom_torsion_atom_site_label_1
_geom_torsion_atom_site_label_2
_geom_torsion_atom_site_label_3
_geom_torsion_atom_site_label_4
_geom_torsion
_geom_torsion_publ_flag
C9 O1 C8 O2 0.69(14) no
C9 O1 C8 C7 179.60(8) no
C8 O1 C9 C10 -168.65(8) no
O3 N1 C2 C1 87.83(10) no
O3 N1 C2 C3 -39.29(11) no
O4 N1 C2 C1 -89.91(10) no
O4 N1 C2 C3 142.98(8) no
O5 N2 C4 C3 46.3(11) no
O5 N2 C4 C5 -74.5(11) no
O6 N2 C4 C3 -134.8(8) no
O6 N2 C4 C5 104.5(9) no
C6 C1 C2 N1 -179.80(7) no
C6 C1 C2 C3 -56.08(11) no
C7 C1 C2 N1 -53.75(10) no
C7 C1 C2 C3 69.98(11) no
C2 C1 C6 C5 55.13(11) no
C7 C1 C6 C5 -71.56(11) no
C2 C1 C7 C8 168.08(8) no
C6 C1 C7 C8 -69.26(11) no
N1 C2 C3 C4 -179.98(19) no
N1 C2 C3 C11 -56.94(10) no
C1 C2 C3 C4 56.6(2) no
C1 C2 C3 C11 179.66(8) no
C2 C3 C4 N2 -175.3(4) no
C2 C3 C4 C5 -55.3(5) no
C11 C3 C4 N2 61.8(5) no
C11 C3 C4 C5 -178.2(3) no
C2 C3 C11 C12 120.82(11) no
C2 C3 C11 C16 -58.39(13) no
C4 C3 C11 C12 -118.3(3) no
C4 C3 C11 C16 62.5(3) no
N2 C4 C5 C6 173.1(5) no
C3 C4 C5 C6 57.2(5) no
C4 C5 C6 C1 -57.7(2) no
C1 C7 C8 O1 172.42(8) no
C1 C7 C8 O2 -8.67(14) no
C3 C11 C12 C13 -179.88(10) no
C16 C11 C12 C13 -0.65(17) no
C3 C11 C16 C15 179.24(10) no
C12 C11 C16 C15 0.00(16) no
C11 C12 C13 C14 0.70(18) no
C12 C13 C14 C15 -0.09(17) no
C13 C14 C15 C16 -0.54(16) no
C14 C15 C16 C11 0.58(16) no
O6A N2A C4A C3 -115.3(10) no
O6A N2A C4A C5 121.6(10) no
O5A N2A C4A C3 65.7(11) no
O5A N2A C4A C5 -57.3(11) no
C2 C3 C4A N2A 178.5(5) no
C11 C3 C4A N2A 57.8(6) no
N2A C4A C5 C6 -173.2(5) no
C4A C3 C11 C12 -122.3(3) no
C4A C3 C11 C16 58.5(3) no
N1 C2 C3 C4A -177.89(18) no
C1 C2 C3 C4A 58.7(2) no
C4A C5 C6 C1 -59.8(2) no
